data_4127569
loop_
_publ_author_name
'Alharis, Raed A.'
'McMullin, Claire L.'
'Davies, David L.'
'Singh, Kuldip'
'Macgregor, Stuart A.'

_publ_section_title
;
 The Importance of Kinetic and Thermodynamic Control when Assessing
 Mechanisms of Carboxylate-Assisted C-H Activation.
;
_journal_issue 22
_journal_name_full 'Journal of the American Chemical Society'
_journal_page_first 8896
_journal_page_last 8906
_journal_paper_doi 10.1021/jacs.9b02073
_journal_volume 141
_journal_year 2019
_chemical_formula_moiety 'C19 H21 Cl N3 O2 Rh, C H2 Cl2'
_chemical_formula_sum 'C20 H23 Cl3 N3 O2 Rh'
_chemical_formula_weight 546.67
_space_group_IT_number 19
_space_group_name_Hall 'P 2ac 2ab'
_space_group_name_H-M_alt 'P 21 21 21'
_symmetry_cell_setting orthorhombic
_symmetry_space_group_name_Hall 'P 2ac 2ab'
_symmetry_space_group_name_H-M 'P 21 21 21'
_atom_sites_solution_hydrogens geom
_atom_sites_solution_primary direct
_atom_sites_solution_secondary difmap
_audit_creation_method SHELXL-97
_cell_angle_alpha 90.00
_cell_angle_beta 90.00
_cell_angle_gamma 90.00
_cell_formula_units_Z 4
_cell_length_a 7.7784(17)
_cell_length_b 15.378(3)
_cell_length_c 18.919(4)
_cell_measurement_reflns_used 1000
_cell_measurement_temperature 150(2)
_cell_measurement_theta_max 24.607
_cell_measurement_theta_min 2.528
_cell_volume 2263.0(8)
_computing_cell_refinement 'Bruker SMART'
_computing_data_collection 'Bruker SMART'
_computing_data_reduction 'Bruker SHELXTL'
_computing_molecular_graphics 'Bruker SHELXTL'
_computing_publication_material 'Bruker SHELXTL'
_computing_structure_refinement 'SHELXL-97 (Sheldrick, 1997)'
_computing_structure_solution 'SHELXS-97 (Sheldrick, 1990)'
_diffrn_ambient_temperature 150(2)
_diffrn_measured_fraction_theta_full 1.000
_diffrn_measured_fraction_theta_max 1.000
_diffrn_measurement_device_type 'Bruker Apex 2000 CCD area detector'
_diffrn_measurement_method 'phi and omega scans'
_diffrn_radiation_monochromator graphite
_diffrn_radiation_source 'fine-focus sealed tube'
_diffrn_radiation_type MoK\a
_diffrn_radiation_wavelength 0.71073
_diffrn_reflns_av_R_equivalents 0.0827
_diffrn_reflns_av_sigmaI/netI 0.0717
_diffrn_reflns_limit_h_max 9
_diffrn_reflns_limit_h_min -9
_diffrn_reflns_limit_k_max 19
_diffrn_reflns_limit_k_min -19
_diffrn_reflns_limit_l_max 24
_diffrn_reflns_limit_l_min -24
_diffrn_reflns_number 18991
_diffrn_reflns_theta_full 26.99
_diffrn_reflns_theta_max 26.99
_diffrn_reflns_theta_min 1.71
_exptl_absorpt_coefficient_mu 1.130
_exptl_absorpt_correction_T_max 0.831
_exptl_absorpt_correction_T_min 0.512
_exptl_absorpt_correction_type empirical
_exptl_absorpt_process_details
;
absorption correction based on 9455 reflections(SADABS);Rint 0.1640 before
correction and 0.0573 after.
;
_exptl_crystal_colour orange
_exptl_crystal_density_diffrn 1.605
_exptl_crystal_density_method 'not measured'
_exptl_crystal_description plate
_exptl_crystal_F_000 1104
_exptl_crystal_size_max 0.37
_exptl_crystal_size_mid 0.18
_exptl_crystal_size_min 0.07
_refine_diff_density_max 0.937
_refine_diff_density_min -0.756
_refine_diff_density_rms 0.106
_refine_ls_abs_structure_details 'Flack H D (1983), Acta Cryst. A39, 876-881'
_refine_ls_abs_structure_Flack 0.09(4)
_refine_ls_extinction_method none
_refine_ls_goodness_of_fit_ref 0.996
_refine_ls_hydrogen_treatment constr
_refine_ls_matrix_type full
_refine_ls_number_parameters 267
_refine_ls_number_reflns 4919
_refine_ls_number_restraints 0
_refine_ls_restrained_S_all 0.996
_refine_ls_R_factor_all 0.0525
_refine_ls_R_factor_gt 0.0454
_refine_ls_shift/su_max 0.000
_refine_ls_shift/su_mean 0.000
_refine_ls_structure_factor_coef Fsqd
_refine_ls_weighting_details 'calc w=1/[\s^2^(Fo^2^)+(0.0475P)^2^+0.0000P] where P=(Fo^2^+2Fc^2^)/3'
_refine_ls_weighting_scheme calc
_refine_ls_wR_factor_gt 0.0965
_refine_ls_wR_factor_ref 0.0992
_reflns_number_gt 4391
_reflns_number_total 4919
_reflns_threshold_expression >2sigma(I)
_cod_data_source_file ja9b02073_si_003.cif
_cod_data_source_block 3b-NO2_14020
_cod_depositor_comments
;
The following automatic conversions were performed:

'_symmetry_cell_setting' value 'Orthorhombic' changed to
'orthorhombic' according to
/home/data/users/saulius/crontab/automatic-downloads/current/ACS/lib/dictionaries/cif_core.dic
dictionary named 'cif_core.dic' version 2.4.2 from 2011-04-26.

Automatic conversion script
Id: cif_fix_values 4973 2017-02-22 13:04:09Z antanas 
;
_cod_original_sg_symbol_H-M P2(1)2(1)2(1)
_cod_database_code 4127569

loop_
_symmetry_equiv_pos_as_xyz
'x, y, z'
'-x+1/2, -y, z+1/2'
'-x, y+1/2, -z+1/2'
'x+1/2, -y+1/2, -z'

loop_
_atom_site_label
_atom_site_type_symbol
_atom_site_fract_x
_atom_site_fract_y
_atom_site_fract_z
_atom_site_U_iso_or_equiv
_atom_site_adp_type
_atom_site_occupancy
_atom_site_symmetry_multiplicity
_atom_site_calc_flag
_atom_site_refinement_flags
Rh1 Rh 0.29480(5) 0.20649(2) 0.228508(19) 0.01908(10) Uani 1 1 d .
Cl1 Cl 0.07226(16) 0.26777(8) 0.30131(7) 0.0277(3) Uani 1 1 d .
O1 O 0.3059(6) -0.1394(2) 0.46583(18) 0.0345(9) Uani 1 1 d .
O2 O 0.1402(5) -0.1907(2) 0.3848(2) 0.0367(10) Uani 1 1 d .
N1 N 0.1257(5) 0.1255(2) 0.1733(2) 0.0209(9) Uani 1 1 d .
N2 N 0.1147(5) 0.0426(3) 0.2006(2) 0.0210(9) Uani 1 1 d .
N3 N 0.2315(6) -0.1329(3) 0.4092(2) 0.0268(10) Uani 1 1 d .
C1 C 0.0384(6) 0.1235(3) 0.1134(3) 0.0213(10) Uani 1 1 d .
H1 H 0.0230 0.1718 0.0828 0.026 Uiso 1 1 calc R
C2 C -0.0279(7) 0.0409(3) 0.1015(3) 0.0284(12) Uani 1 1 d .
H2 H -0.0950 0.0227 0.0622 0.034 Uiso 1 1 calc R
C3 C 0.0224(6) -0.0088(3) 0.1573(2) 0.0220(10) Uani 1 1 d .
H3 H -0.0030 -0.0686 0.1644 0.026 Uiso 1 1 calc R
C4 C 0.1933(6) 0.0295(3) 0.2673(2) 0.0197(9) Uani 1 1 d .
C5 C 0.1754(6) -0.0473(3) 0.3024(2) 0.0208(10) Uani 1 1 d .
H5 H 0.1140 -0.0949 0.2827 0.025 Uiso 1 1 calc R
C6 C 0.2519(6) -0.0520(3) 0.3685(2) 0.0214(11) Uani 1 1 d .
C7 C 0.3432(6) 0.0146(3) 0.3976(3) 0.0255(12) Uani 1 1 d .
H7 H 0.3941 0.0086 0.4430 0.031 Uiso 1 1 calc R
C8 C 0.3603(6) 0.0913(3) 0.3597(3) 0.0235(11) Uani 1 1 d .
H8 H 0.4228 0.1384 0.3796 0.028 Uiso 1 1 calc R
C9 C 0.2875(7) 0.1003(3) 0.2930(2) 0.0200(9) Uani 1 1 d .
C10 C 0.3945(6) 0.2907(3) 0.1411(2) 0.0245(10) Uani 1 1 d .
C11 C 0.4931(6) 0.2105(3) 0.1503(2) 0.0222(10) Uani 1 1 d .
C12 C 0.5720(5) 0.2122(3) 0.2185(2) 0.0220(10) Uani 1 1 d .
C13 C 0.5095(6) 0.2885(3) 0.2547(2) 0.0274(11) Uani 1 1 d .
C14 C 0.4058(7) 0.3363(3) 0.2043(3) 0.0256(11) Uani 1 1 d .
C15 C 0.3032(8) 0.3175(3) 0.0757(3) 0.0326(12) Uani 1 1 d .
H15A H 0.2039 0.3536 0.0882 0.049 Uiso 1 1 calc R
H15B H 0.2640 0.2657 0.0502 0.049 Uiso 1 1 calc R
H15C H 0.3815 0.3509 0.0456 0.049 Uiso 1 1 calc R
C16 C 0.5236(7) 0.1436(4) 0.0943(3) 0.0299(12) Uani 1 1 d .
H16A H 0.6176 0.1627 0.0635 0.045 Uiso 1 1 calc R
H16B H 0.4188 0.1362 0.0662 0.045 Uiso 1 1 calc R
H16C H 0.5542 0.0881 0.1165 0.045 Uiso 1 1 calc R
C17 C 0.7003(7) 0.1483(3) 0.2463(3) 0.0309(11) Uani 1 1 d .
H17A H 0.6884 0.0931 0.2208 0.046 Uiso 1 1 calc R
H17B H 0.6799 0.1387 0.2968 0.046 Uiso 1 1 calc R
H17C H 0.8167 0.1712 0.2394 0.046 Uiso 1 1 calc R
C18 C 0.5618(8) 0.3193(4) 0.3264(3) 0.0360(14) Uani 1 1 d .
H18A H 0.6444 0.3671 0.3216 0.054 Uiso 1 1 calc R
H18B H 0.6151 0.2713 0.3524 0.054 Uiso 1 1 calc R
H18C H 0.4602 0.3398 0.3521 0.054 Uiso 1 1 calc R
C19 C 0.3273(7) 0.4221(3) 0.2195(3) 0.0351(14) Uani 1 1 d .
H19A H 0.4136 0.4679 0.2133 0.053 Uiso 1 1 calc R
H19B H 0.2849 0.4230 0.2683 0.053 Uiso 1 1 calc R
H19C H 0.2313 0.4323 0.1870 0.053 Uiso 1 1 calc R
C20 C 0.0632(13) 0.6439(5) 0.0443(4) 0.073(2) Uani 1 1 d .
H20A H 0.0381 0.6682 0.0916 0.088 Uiso 1 1 calc R
H20B H -0.0443 0.6454 0.0162 0.088 Uiso 1 1 calc R
Cl2 Cl 0.1303(4) 0.53825(17) 0.05299(16) 0.1117(11) Uani 1 1 d .
Cl3 Cl 0.2162(5) 0.7065(2) 0.00347(17) 0.1446(14) Uani 1 1 d .

loop_
_atom_site_aniso_label
_atom_site_aniso_U_11
_atom_site_aniso_U_22
_atom_site_aniso_U_33
_atom_site_aniso_U_23
_atom_site_aniso_U_13
_atom_site_aniso_U_12
Rh1 0.01874(17) 0.01612(16) 0.02238(17) 0.00031(16) 0.00219(17) -0.00167(17)
Cl1 0.0254(6) 0.0240(6) 0.0337(7) -0.0026(5) 0.0084(5) 0.0005(5)
O1 0.037(2) 0.040(2) 0.0267(18) 0.0130(15) -0.006(2) -0.005(2)
O2 0.039(2) 0.026(2) 0.045(2) 0.0100(17) -0.0079(18) -0.0098(17)
N1 0.021(2) 0.018(2) 0.024(2) 0.0055(16) 0.0023(17) -0.0005(17)
N2 0.020(2) 0.019(2) 0.025(2) 0.0020(16) 0.0024(18) -0.0001(17)
N3 0.027(2) 0.024(2) 0.030(2) 0.0087(18) 0.008(2) 0.0012(18)
C1 0.020(3) 0.023(2) 0.021(2) 0.004(2) 0.003(2) 0.001(2)
C2 0.024(3) 0.031(3) 0.031(3) -0.001(2) -0.003(2) -0.004(2)
C3 0.023(3) 0.019(2) 0.024(3) 0.000(2) 0.002(2) -0.004(2)
C4 0.017(2) 0.022(2) 0.020(2) -0.0011(19) 0.001(3) 0.003(2)
C5 0.020(3) 0.020(2) 0.023(2) 0.0009(19) 0.001(2) -0.004(2)
C6 0.016(3) 0.022(2) 0.027(3) 0.004(2) 0.0042(18) 0.0012(18)
C7 0.023(3) 0.032(3) 0.021(3) 0.001(2) 0.001(2) 0.002(2)
C8 0.023(3) 0.021(2) 0.027(3) -0.001(2) 0.001(2) -0.007(2)
C9 0.017(2) 0.017(2) 0.026(2) -0.0034(17) 0.005(2) 0.002(2)
C10 0.023(2) 0.022(2) 0.029(2) 0.002(2) 0.008(2) -0.007(2)
C11 0.018(2) 0.020(2) 0.029(2) 0.003(2) 0.0044(19) -0.005(2)
C12 0.014(2) 0.025(2) 0.027(2) 0.002(2) 0.0037(19) -0.007(2)
C13 0.027(3) 0.025(2) 0.030(3) -0.003(2) 0.005(2) -0.013(2)
C14 0.018(3) 0.020(2) 0.038(3) 0.002(2) 0.003(2) -0.008(2)
C15 0.030(3) 0.029(3) 0.040(3) 0.012(2) 0.000(3) 0.000(3)
C16 0.027(3) 0.033(3) 0.030(3) -0.003(2) 0.002(2) 0.001(2)
C17 0.019(2) 0.036(3) 0.037(3) 0.006(2) 0.001(2) -0.001(3)
C18 0.042(3) 0.034(3) 0.032(3) 0.001(2) 0.002(3) -0.012(3)
C19 0.037(3) 0.017(2) 0.051(4) -0.002(2) 0.009(3) 0.000(2)
C20 0.100(7) 0.055(5) 0.065(5) 0.004(4) -0.004(5) -0.001(5)
Cl2 0.109(2) 0.0779(16) 0.148(2) 0.0373(16) 0.0604(19) 0.0380(15)
Cl3 0.170(3) 0.136(3) 0.128(2) 0.025(2) 0.007(2) -0.095(3)

loop_
_atom_type_symbol
_atom_type_description
_atom_type_scat_dispersion_real
_atom_type_scat_dispersion_imag
_atom_type_scat_source
C C 0.0033 0.0016 'International Tables Vol C Tables 4.2.6.8 and 6.1.1.4'
H H 0.0000 0.0000 'International Tables Vol C Tables 4.2.6.8 and 6.1.1.4'
N N 0.0061 0.0033 'International Tables Vol C Tables 4.2.6.8 and 6.1.1.4'
O O 0.0106 0.0060 'International Tables Vol C Tables 4.2.6.8 and 6.1.1.4'
Cl Cl 0.1484 0.1585 'International Tables Vol C Tables 4.2.6.8 and 6.1.1.4'
Rh Rh -1.1178 0.9187 'International Tables Vol C Tables 4.2.6.8 and 6.1.1.4'

loop_
_geom_angle_atom_site_label_1
_geom_angle_atom_site_label_2
_geom_angle_atom_site_label_3
_geom_angle
C9 Rh1 N1 78.71(18)
C9 Rh1 C11 117.18(19)
N1 Rh1 C11 97.18(17)
C9 Rh1 C13 110.7(2)
N1 Rh1 C13 162.33(16)
C11 Rh1 C13 65.32(18)
C9 Rh1 C12 96.4(2)
N1 Rh1 C12 127.32(17)
C11 Rh1 C12 38.76(17)
C13 Rh1 C12 39.08(18)
C9 Rh1 C14 148.59(19)
N1 Rh1 C14 132.55(17)
C11 Rh1 C14 63.34(19)
C13 Rh1 C14 38.66(19)
C12 Rh1 C14 63.84(19)
C9 Rh1 C10 156.15(19)
N1 Rh1 C10 101.13(16)
C11 Rh1 C10 38.97(18)
C13 Rh1 C10 64.03(18)
C12 Rh1 C10 64.37(18)
C14 Rh1 C10 36.27(18)
C9 Rh1 Cl1 87.20(14)
N1 Rh1 Cl1 93.84(12)
C11 Rh1 Cl1 154.76(14)
C13 Rh1 Cl1 101.36(14)
C12 Rh1 Cl1 138.67(13)
C14 Rh1 Cl1 92.63(14)
C10 Rh1 Cl1 116.48(14)
C1 N1 N2 105.6(4)
C1 N1 Rh1 140.0(3)
N2 N1 Rh1 113.7(3)
C3 N2 N1 110.4(4)
C3 N2 C4 133.5(4)
N1 N2 C4 116.1(4)
O1 N3 O2 123.0(4)
O1 N3 C6 118.4(4)
O2 N3 C6 118.6(4)
N1 C1 C2 110.6(4)
N1 C1 H1 124.7
C2 C1 H1 124.7
C3 C2 C1 106.2(5)
C3 C2 H2 126.9
C1 C2 H2 126.9
N2 C3 C2 107.2(4)
N2 C3 H3 126.4
C2 C3 H3 126.4
C5 C4 C9 124.1(4)
C5 C4 N2 120.9(4)
C9 C4 N2 115.1(4)
C4 C5 C6 116.1(4)
C4 C5 H5 121.9
C6 C5 H5 121.9
C7 C6 C5 123.3(4)
C7 C6 N3 118.8(4)
C5 C6 N3 118.0(4)
C6 C7 C8 118.7(5)
C6 C7 H7 120.6
C8 C7 H7 120.6
C7 C8 C9 121.0(4)
C7 C8 H8 119.5
C9 C8 H8 119.5
C8 C9 C4 116.8(4)
C8 C9 Rh1 127.7(3)
C4 C9 Rh1 115.5(3)
C14 C10 C11 106.9(4)
C14 C10 C15 127.4(5)
C11 C10 C15 125.8(4)
C14 C10 Rh1 71.3(3)
C11 C10 Rh1 66.8(3)
C15 C10 Rh1 127.6(4)
C12 C11 C10 108.5(4)
C12 C11 C16 125.8(5)
C10 C11 C16 125.3(4)
C12 C11 Rh1 71.7(2)
C10 C11 Rh1 74.2(3)
C16 C11 Rh1 125.8(3)
C11 C12 C13 107.4(4)
C11 C12 C17 126.3(4)
C13 C12 C17 126.3(4)
C11 C12 Rh1 69.5(2)
C13 C12 Rh1 69.9(3)
C17 C12 Rh1 127.4(3)
C12 C13 C14 106.7(4)
C12 C13 C18 126.7(5)
C14 C13 C18 126.1(5)
C12 C13 Rh1 71.0(3)
C14 C13 Rh1 73.4(3)
C18 C13 Rh1 127.4(3)
C10 C14 C13 110.2(4)
C10 C14 C19 126.2(5)
C13 C14 C19 123.6(5)
C10 C14 Rh1 72.5(3)
C13 C14 Rh1 68.0(3)
C19 C14 Rh1 126.8(4)
C10 C15 H15A 109.5
C10 C15 H15B 109.5
H15A C15 H15B 109.5
C10 C15 H15C 109.5
H15A C15 H15C 109.5
H15B C15 H15C 109.5
C11 C16 H16A 109.5
C11 C16 H16B 109.5
H16A C16 H16B 109.5
C11 C16 H16C 109.5
H16A C16 H16C 109.5
H16B C16 H16C 109.5
C12 C17 H17A 109.5
C12 C17 H17B 109.5
H17A C17 H17B 109.5
C12 C17 H17C 109.5
H17A C17 H17C 109.5
H17B C17 H17C 109.5
C13 C18 H18A 109.5
C13 C18 H18B 109.5
H18A C18 H18B 109.5
C13 C18 H18C 109.5
H18A C18 H18C 109.5
H18B C18 H18C 109.5
C14 C19 H19A 109.5
C14 C19 H19B 109.5
H19A C19 H19B 109.5
C14 C19 H19C 109.5
H19A C19 H19C 109.5
H19B C19 H19C 109.5
Cl2 C20 Cl3 111.3(6)
Cl2 C20 H20A 109.4
Cl3 C20 H20A 109.4
Cl2 C20 H20B 109.4
Cl3 C20 H20B 109.4
H20A C20 H20B 108.0

loop_
_geom_bond_atom_site_label_1
_geom_bond_atom_site_label_2
_geom_bond_distance
Rh1 C9 2.039(4)
Rh1 N1 2.092(4)
Rh1 C11 2.138(4)
Rh1 C13 2.151(5)
Rh1 C12 2.166(4)
Rh1 C14 2.223(5)
Rh1 C10 2.238(5)
Rh1 Cl1 2.4044(13)
O1 N3 1.222(5)
O2 N3 1.228(5)
N1 C1 1.320(6)
N1 N2 1.378(5)
N2 C3 1.346(6)
N2 C4 1.417(6)
N3 C6 1.472(6)
C1 C2 1.390(7)
C1 H1 0.9500
C2 C3 1.361(7)
C2 H2 0.9500
C3 H3 0.9500
C4 C5 1.361(6)
C4 C9 1.400(6)
C5 C6 1.388(6)
C5 H5 0.9500
C6 C7 1.362(7)
C7 C8 1.387(7)
C7 H7 0.9500
C8 C9 1.390(6)
C8 H8 0.9500
C10 C14 1.389(7)
C10 C11 1.463(7)
C10 C15 1.485(7)
C11 C12 1.428(6)
C11 C16 1.496(7)
C12 C13 1.444(7)
C12 C17 1.496(7)
C13 C14 1.449(7)
C13 C18 1.493(7)
C14 C19 1.483(7)
C15 H15A 0.9800
C15 H15B 0.9800
C15 H15C 0.9800
C16 H16A 0.9800
C16 H16B 0.9800
C16 H16C 0.9800
C17 H17A 0.9800
C17 H17B 0.9800
C17 H17C 0.9800
C18 H18A 0.9800
C18 H18B 0.9800
C18 H18C 0.9800
C19 H19A 0.9800
C19 H19B 0.9800
C19 H19C 0.9800
C20 Cl2 1.714(8)
C20 Cl3 1.714(9)
C20 H20A 0.9900
C20 H20B 0.9900

loop_
_geom_torsion_atom_site_label_1
_geom_torsion_atom_site_label_2
_geom_torsion_atom_site_label_3
_geom_torsion_atom_site_label_4
_geom_torsion
C9 Rh1 N1 C1 -176.6(6)
C11 Rh1 N1 C1 -60.2(5)
C13 Rh1 N1 C1 -52.5(9)
C12 Rh1 N1 C1 -87.1(5)
C14 Rh1 N1 C1 -0.1(6)
C10 Rh1 N1 C1 -20.9(5)
Cl1 Rh1 N1 C1 97.0(5)
C9 Rh1 N1 N2 -8.4(3)
C11 Rh1 N1 N2 108.0(3)
C13 Rh1 N1 N2 115.8(6)
C12 Rh1 N1 N2 81.1(4)
C14 Rh1 N1 N2 168.1(3)
C10 Rh1 N1 N2 147.3(3)
Cl1 Rh1 N1 N2 -94.8(3)
C1 N1 N2 C3 0.4(5)
Rh1 N1 N2 C3 -171.8(3)
C1 N1 N2 C4 -177.2(4)
Rh1 N1 N2 C4 10.6(5)
N2 N1 C1 C2 -0.3(5)
Rh1 N1 C1 C2 168.5(4)
N1 C1 C2 C3 0.2(6)
N1 N2 C3 C2 -0.3(5)
C4 N2 C3 C2 176.7(5)
C1 C2 C3 N2 0.1(6)
C3 N2 C4 C5 -3.5(8)
N1 N2 C4 C5 173.3(4)
C3 N2 C4 C9 176.6(5)
N1 N2 C4 C9 -6.6(6)
C9 C4 C5 C6 2.4(7)
N2 C4 C5 C6 -177.5(4)
C4 C5 C6 C7 -1.2(7)
C4 C5 C6 N3 178.3(4)
O1 N3 C6 C7 -4.3(6)
O2 N3 C6 C7 175.4(4)
O1 N3 C6 C5 176.3(4)
O2 N3 C6 C5 -4.0(6)
C5 C6 C7 C8 0.3(7)
N3 C6 C7 C8 -179.1(4)
C6 C7 C8 C9 -0.6(7)
C7 C8 C9 C4 1.6(7)
C7 C8 C9 Rh1 179.5(4)
C5 C4 C9 C8 -2.6(7)
N2 C4 C9 C8 177.3(4)
C5 C4 C9 Rh1 179.2(4)
N2 C4 C9 Rh1 -0.9(5)
N1 Rh1 C9 C8 -173.0(5)
C11 Rh1 C9 C8 94.7(5)
C13 Rh1 C9 C8 22.6(5)
C12 Rh1 C9 C8 60.2(5)
C14 Rh1 C9 C8 12.0(7)
C10 Rh1 C9 C8 95.0(6)
Cl1 Rh1 C9 C8 -78.5(4)
N1 Rh1 C9 C4 4.9(3)
C11 Rh1 C9 C4 -87.4(4)
C13 Rh1 C9 C4 -159.5(3)
C12 Rh1 C9 C4 -121.9(4)
C14 Rh1 C9 C4 -170.1(3)
C10 Rh1 C9 C4 -87.1(6)
Cl1 Rh1 C9 C4 99.4(4)
C9 Rh1 C10 C14 -119.0(5)
N1 Rh1 C10 C14 153.7(3)
C11 Rh1 C10 C14 -118.6(4)
C13 Rh1 C10 C14 -36.4(3)
C12 Rh1 C10 C14 -80.1(3)
Cl1 Rh1 C10 C14 53.7(3)
C9 Rh1 C10 C11 -0.4(6)
N1 Rh1 C10 C11 -87.7(3)
C13 Rh1 C10 C11 82.2(3)
C12 Rh1 C10 C11 38.5(3)
C14 Rh1 C10 C11 118.6(4)
Cl1 Rh1 C10 C11 172.3(2)
C9 Rh1 C10 C15 117.8(5)
N1 Rh1 C10 C15 30.5(5)
C11 Rh1 C10 C15 118.2(6)
C13 Rh1 C10 C15 -159.6(5)
C12 Rh1 C10 C15 156.7(5)
C14 Rh1 C10 C15 -123.2(6)
Cl1 Rh1 C10 C15 -69.5(5)
C14 C10 C11 C12 -3.7(5)
C15 C10 C11 C12 175.4(5)
Rh1 C10 C11 C12 -64.0(3)
C14 C10 C11 C16 -176.7(5)
C15 C10 C11 C16 2.3(8)
Rh1 C10 C11 C16 123.0(5)
C14 C10 C11 Rh1 60.3(3)
C15 C10 C11 Rh1 -120.7(5)
C9 Rh1 C11 C12 -64.0(3)
N1 Rh1 C11 C12 -145.0(3)
C13 Rh1 C11 C12 37.6(3)
C14 Rh1 C11 C12 80.6(3)
C10 Rh1 C11 C12 116.2(4)
Cl1 Rh1 C11 C12 99.8(4)
C9 Rh1 C11 C10 179.8(3)
N1 Rh1 C11 C10 98.8(3)
C13 Rh1 C11 C10 -78.6(3)
C12 Rh1 C11 C10 -116.2(4)
C14 Rh1 C11 C10 -35.5(3)
Cl1 Rh1 C11 C10 -16.4(5)
C9 Rh1 C11 C16 57.3(5)
N1 Rh1 C11 C16 -23.6(4)
C13 Rh1 C11 C16 158.9(5)
C12 Rh1 C11 C16 121.4(6)
C14 Rh1 C11 C16 -158.0(5)
C10 Rh1 C11 C16 -122.5(5)
Cl1 Rh1 C11 C16 -138.8(4)
C10 C11 C12 C13 5.7(5)
C16 C11 C12 C13 178.7(4)
Rh1 C11 C12 C13 -59.9(3)
C10 C11 C12 C17 -172.4(4)
C16 C11 C12 C17 0.6(7)
Rh1 C11 C12 C17 122.0(5)
C10 C11 C12 Rh1 65.6(3)
C16 C11 C12 Rh1 -121.4(5)
C9 Rh1 C12 C11 126.4(3)
N1 Rh1 C12 C11 45.7(4)
C13 Rh1 C12 C11 -118.4(4)
C14 Rh1 C12 C11 -79.3(3)
C10 Rh1 C12 C11 -38.8(3)
Cl1 Rh1 C12 C11 -140.5(2)
C9 Rh1 C12 C13 -115.2(3)
N1 Rh1 C12 C13 164.1(3)
C11 Rh1 C12 C13 118.4(4)
C14 Rh1 C12 C13 39.2(3)
C10 Rh1 C12 C13 79.7(3)
Cl1 Rh1 C12 C13 -22.1(4)
C9 Rh1 C12 C17 5.8(4)
N1 Rh1 C12 C17 -74.9(4)
C11 Rh1 C12 C17 -120.6(5)
C13 Rh1 C12 C17 120.9(5)
C14 Rh1 C12 C17 160.1(5)
C10 Rh1 C12 C17 -159.4(5)
Cl1 Rh1 C12 C17 98.9(4)
C11 C12 C13 C14 -5.5(5)
C17 C12 C13 C14 172.6(4)
Rh1 C12 C13 C14 -65.2(3)
C11 C12 C13 C18 -177.3(5)
C17 C12 C13 C18 0.8(8)
Rh1 C12 C13 C18 123.0(5)
C11 C12 C13 Rh1 59.7(3)
C17 C12 C13 Rh1 -122.2(5)
C9 Rh1 C13 C12 74.0(3)
N1 Rh1 C13 C12 -45.8(7)
C11 Rh1 C13 C12 -37.3(3)
C14 Rh1 C13 C12 -114.8(4)
C10 Rh1 C13 C12 -80.6(3)
Cl1 Rh1 C13 C12 165.3(2)
C9 Rh1 C13 C14 -171.1(3)
N1 Rh1 C13 C14 69.0(7)
C11 Rh1 C13 C14 77.5(3)
C12 Rh1 C13 C14 114.8(4)
C10 Rh1 C13 C14 34.2(3)
Cl1 Rh1 C13 C14 -79.8(3)
C9 Rh1 C13 C18 -48.1(5)
N1 Rh1 C13 C18 -167.9(5)
C11 Rh1 C13 C18 -159.4(5)
C12 Rh1 C13 C18 -122.1(6)
C14 Rh1 C13 C18 123.0(6)
C10 Rh1 C13 C18 157.3(5)
Cl1 Rh1 C13 C18 43.2(5)
C11 C10 C14 C13 0.1(5)
C15 C10 C14 C13 -178.9(5)
Rh1 C10 C14 C13 57.6(3)
C11 C10 C14 C19 179.3(5)
C15 C10 C14 C19 0.3(8)
Rh1 C10 C14 C19 -123.2(5)
C11 C10 C14 Rh1 -57.5(3)
C15 C10 C14 Rh1 123.5(5)
C12 C13 C14 C10 3.4(5)
C18 C13 C14 C10 175.2(5)
Rh1 C13 C14 C10 -60.3(4)
C12 C13 C14 C19 -175.8(4)
C18 C13 C14 C19 -4.0(8)
Rh1 C13 C14 C19 120.5(5)
C12 C13 C14 Rh1 63.7(3)
C18 C13 C14 Rh1 -124.5(5)
C9 Rh1 C14 C10 137.3(4)
N1 Rh1 C14 C10 -36.1(4)
C11 Rh1 C14 C10 38.2(3)
C13 Rh1 C14 C10 121.2(4)
C12 Rh1 C14 C10 81.6(3)
Cl1 Rh1 C14 C10 -133.8(3)
C9 Rh1 C14 C13 16.0(5)
N1 Rh1 C14 C13 -157.4(3)
C11 Rh1 C14 C13 -83.1(3)
C12 Rh1 C14 C13 -39.6(3)
C10 Rh1 C14 C13 -121.2(4)
Cl1 Rh1 C14 C13 105.0(3)
C9 Rh1 C14 C19 -100.2(5)
N1 Rh1 C14 C19 86.4(5)
C11 Rh1 C14 C19 160.7(5)
C13 Rh1 C14 C19 -116.2(6)
C12 Rh1 C14 C19 -155.8(5)
C10 Rh1 C14 C19 122.5(6)
Cl1 Rh1 C14 C19 -11.3(5)
